data_4321604
loop_
_publ_author_name
'Arnold L. Rheingold'
'Christopher D. Incarvito'
'Swiatoslaw Trofimenko'

_publ_contact_author
; 
     Dr. S. Trofimenko 
     Department of Chemistry and Biochemistry 
     University of Delaware, Newark, DE 19716 
     USA 
;
_publ_contact_author_email trofimen.udel.edu
_publ_contact_author_fax '+302 831 6335'
_publ_contact_author_phone '+302 831 0716'
_publ_section_title
;
 Dihydrobis(4-cyanopyrazol-1-yl)borate, [Bp4CN], a Functionalized
 Heteroscorpionate Ligand with Cross-Linking Potential
;
_journal_name_full 'Inorganic Chemistry'
_journal_page_first 5569
_journal_page_last 5571
_journal_paper_doi 10.1021/ic000482f
_journal_volume 39
_journal_year 2000
_chemical_formula_sum 'C16 H18 B N6 Rh'
_chemical_formula_weight 408.08
_chemical_name_systematic
; 
 ? 
;
_space_group_IT_number 14
_symmetry_cell_setting monoclinic
_symmetry_space_group_name_Hall '-P 2ybc'
_symmetry_space_group_name_H-M 'P 1 21/c 1'
_atom_sites_solution_hydrogens geom
_atom_sites_solution_primary direct
_atom_sites_solution_secondary difmap
_audit_creation_method SHELXL-97
_cell_angle_alpha 90.00
_cell_angle_beta 114.70(4)
_cell_angle_gamma 90.00
_cell_formula_units_Z 4
_cell_length_a 16.606(11)
_cell_length_b 7.615(5)
_cell_length_c 14.990(9)
_cell_measurement_reflns_used 30
_cell_measurement_temperature 243(2)
_cell_measurement_theta_max 19.35
_cell_measurement_theta_min 2.70
_cell_volume 1722(2)
_computing_cell_refinement 'Bruker XSCANS'
_computing_data_collection 'Bruker XSCANS'
_computing_data_reduction 'Bruker SHELXTL'
_computing_molecular_graphics 'Bruker SHELXTL'
_computing_publication_material 'Bruker SHELXTL'
_computing_structure_refinement 'SHELXL-97 (Sheldrick, 1997)'
_computing_structure_solution 'SHELXS-97 (Sheldrick, 1990)'
_diffrn_ambient_temperature 243(2)
_diffrn_measured_fraction_theta_full 0.855
_diffrn_measured_fraction_theta_max 0.855
_diffrn_measurement_device_type 'Bruker P4'
_diffrn_measurement_method '\w scans'
_diffrn_radiation_monochromator graphite
_diffrn_radiation_source 'fine-focus sealed tube'
_diffrn_radiation_type MoK\a
_diffrn_radiation_wavelength 0.71073
_diffrn_reflns_av_R_equivalents 0.0590
_diffrn_reflns_av_sigmaI/netI 0.0359
_diffrn_reflns_limit_h_max 15
_diffrn_reflns_limit_h_min -19
_diffrn_reflns_limit_k_max 1
_diffrn_reflns_limit_k_min -8
_diffrn_reflns_limit_l_max 17
_diffrn_reflns_limit_l_min -1
_diffrn_reflns_number 3244
_diffrn_reflns_theta_full 25.02
_diffrn_reflns_theta_max 25.02
_diffrn_reflns_theta_min 2.70
_diffrn_standards_interval_count 197
_diffrn_standards_number 3
_exptl_absorpt_coefficient_mu 1.001
_exptl_absorpt_correction_T_max 0.9065
_exptl_absorpt_correction_T_min 0.6345
_exptl_absorpt_correction_type none
_exptl_crystal_colour Yellow
_exptl_crystal_density_diffrn 1.574
_exptl_crystal_density_method 'not measured'
_exptl_crystal_description Plate
_exptl_crystal_F_000 824
_exptl_crystal_size_max 0.50
_exptl_crystal_size_mid 0.40
_exptl_crystal_size_min 0.10
_refine_diff_density_max 0.811
_refine_diff_density_min -1.038
_refine_diff_density_rms 0.105
_refine_ls_extinction_coef 0.0064(14)
_refine_ls_extinction_expression Fc^*^=kFc[1+0.001xFc^2^\l^3^/sin(2\q)]^-1/4^
_refine_ls_extinction_method SHELXL
_refine_ls_goodness_of_fit_ref 1.224
_refine_ls_hydrogen_treatment mixed
_refine_ls_matrix_type full
_refine_ls_number_parameters 226
_refine_ls_number_reflns 2587
_refine_ls_number_restraints 0
_refine_ls_restrained_S_all 1.224
_refine_ls_R_factor_all 0.0514
_refine_ls_R_factor_gt 0.0423
_refine_ls_shift/su_max 0.002
_refine_ls_shift/su_mean 0.000
_refine_ls_structure_factor_coef Fsqd
_refine_ls_weighting_details 'calc w=1/[\s^2^(Fo^2^)+(0.1000P)^2^+0.0000P] where P=(Fo^2^+2Fc^2^)/3'
_refine_ls_weighting_scheme calc
_refine_ls_wR_factor_gt 0.1278
_refine_ls_wR_factor_ref 0.1484
_reflns_number_gt 2221
_reflns_number_total 2587
_reflns_threshold_expression >2sigma(I)
_cod_data_source_file ic000482f_3.cif
_cod_data_source_block trof115
_cod_database_code 4321604

loop_
_symmetry_equiv_pos_as_xyz
'x, y, z'
'-x, y+1/2, -z+1/2'
'-x, -y, -z'
'x, -y-1/2, z-1/2'

loop_
_atom_site_label
_atom_site_type_symbol
_atom_site_fract_x
_atom_site_fract_y
_atom_site_fract_z
_atom_site_U_iso_or_equiv
_atom_site_adp_type
_atom_site_occupancy
_atom_site_symmetry_multiplicity
_atom_site_calc_flag
_atom_site_refinement_flags
_atom_site_disorder_assembly
_atom_site_disorder_group
Rh1 Rh 0.24845(2) 0.20902(5) 0.11066(2) 0.0296(3) Uani 1 1 d . . .
B1 B 0.3578(4) -0.1300(8) 0.2218(4) 0.0383(13) Uani 1 1 d . . .
H1 H 0.344(4) -0.124(10) 0.135(5) 0.09(2) Uiso 1 1 d . . .
H2 H 0.397(3) -0.241(6) 0.264(3) 0.013(9) Uiso 1 1 d . . .
N1 N 0.3698(3) 0.2010(5) 0.2390(3) 0.0328(11) Uani 1 1 d . . .
N2 N 0.4021(2) 0.0403(5) 0.2768(3) 0.0326(9) Uani 1 1 d . . .
N3 N 0.6011(3) 0.3762(8) 0.5384(4) 0.0627(14) Uani 1 1 d . . .
N4 N 0.2033(2) 0.0010(5) 0.1705(3) 0.0323(8) Uani 1 1 d . . .
N5 N 0.2627(2) -0.1292(5) 0.2196(3) 0.0322(9) Uani 1 1 d . . .
N6 N 0.0300(3) -0.3191(8) 0.2965(5) 0.0690(17) Uani 1 1 d . . .
C1 C 0.4177(3) 0.3199(7) 0.3020(3) 0.0343(11) Uani 1 1 d . . .
H1A H 0.4091 0.4419 0.2939 0.041 Uiso 1 1 calc R . .
C2 C 0.4839(3) 0.2373(7) 0.3832(4) 0.0359(11) Uani 1 1 d . . .
C3 C 0.4705(3) 0.0610(7) 0.3631(3) 0.0375(11) Uani 1 1 d . . .
H3A H 0.5043 -0.0302 0.4039 0.045 Uiso 1 1 calc R . .
C4 C 0.5495(4) 0.3163(8) 0.4706(4) 0.0446(14) Uani 1 1 d . . .
C5 C 0.1295(3) -0.0327(7) 0.1812(3) 0.0350(10) Uani 1 1 d . . .
H5A H 0.0776 0.0356 0.1549 0.042 Uiso 1 1 calc R . .
C6 C 0.1399(3) -0.1829(6) 0.2367(4) 0.0364(12) Uani 1 1 d . . .
C7 C 0.2254(3) -0.2409(7) 0.2598(4) 0.0376(11) Uani 1 1 d . . .
H7A H 0.2523 -0.3409 0.2972 0.045 Uiso 1 1 calc R . .
C8 C 0.0773(4) -0.2588(9) 0.2691(5) 0.0477(13) Uani 1 1 d . . .
C9 C 0.3097(3) 0.3242(7) 0.0266(4) 0.0442(13) Uani 1 1 d . . .
H9A H 0.3749 0.3098 0.0556 0.053 Uiso 1 1 calc R . .
C10 C 0.2811(3) 0.4569(7) 0.0690(4) 0.0454(12) Uani 1 1 d . . .
H10A H 0.3294 0.5196 0.1226 0.054 Uiso 1 1 calc R . .
C11 C 0.1999(4) 0.5681(8) 0.0140(4) 0.0603(16) Uani 1 1 d . . .
H11A H 0.2048 0.6767 0.0510 0.072 Uiso 1 1 calc R . .
H11B H 0.1991 0.6007 -0.0497 0.072 Uiso 1 1 calc R . .
C12 C 0.1175(5) 0.4846(12) -0.0026(9) 0.125(4) Uani 1 1 d . . .
H12A H 0.0760 0.5079 -0.0707 0.150 Uiso 1 1 calc R . .
H12B H 0.0936 0.5421 0.0396 0.150 Uiso 1 1 calc R . .
C13 C 0.1177(4) 0.2882(8) 0.0144(5) 0.0554(19) Uani 1 1 d . . .
H13A H 0.0709 0.2474 0.0341 0.066 Uiso 1 1 calc R . .
C14 C 0.1479(4) 0.1600(10) -0.0313(4) 0.0569(16) Uani 1 1 d . . .
H14A H 0.1185 0.0444 -0.0390 0.068 Uiso 1 1 calc R . .
C15 C 0.1761(6) 0.2065(15) -0.1117(5) 0.123(5) Uani 1 1 d . . .
H15A H 0.1687 0.1023 -0.1527 0.148 Uiso 1 1 calc R . .
H15B H 0.1358 0.2970 -0.1531 0.148 Uiso 1 1 calc R . .
C16 C 0.2639(4) 0.2678(10) -0.0808(5) 0.0584(16) Uani 1 1 d . . .
H16A H 0.2634 0.3679 -0.1221 0.070 Uiso 1 1 calc R . .
H16B H 0.2992 0.1747 -0.0922 0.070 Uiso 1 1 calc R . .

loop_
_atom_site_aniso_label
_atom_site_aniso_U_11
_atom_site_aniso_U_22
_atom_site_aniso_U_33
_atom_site_aniso_U_23
_atom_site_aniso_U_13
_atom_site_aniso_U_12
Rh1 0.0275(3) 0.0323(4) 0.0268(3) 0.00094(13) 0.0093(2) -0.00087(12)
B1 0.036(3) 0.032(4) 0.050(3) -0.003(3) 0.021(3) 0.000(2)
N1 0.030(2) 0.034(3) 0.030(2) 0.0020(16) 0.008(2) 0.0004(16)
N2 0.0287(18) 0.031(2) 0.0368(19) 0.0004(18) 0.0122(16) 0.0018(17)
N3 0.052(3) 0.077(4) 0.044(3) -0.003(3) 0.005(2) -0.006(3)
N4 0.0329(18) 0.030(2) 0.0342(18) -0.0005(17) 0.0145(16) 0.0008(17)
N5 0.034(2) 0.028(2) 0.038(2) -0.0022(18) 0.0183(17) -0.0002(17)
N6 0.050(3) 0.085(4) 0.078(4) 0.020(3) 0.033(3) -0.012(3)
C1 0.032(2) 0.038(3) 0.029(2) 0.000(2) 0.009(2) -0.005(2)
C2 0.027(2) 0.044(3) 0.033(3) 0.002(2) 0.009(2) -0.003(2)
C3 0.025(2) 0.045(3) 0.038(2) 0.009(2) 0.0091(19) 0.007(2)
C4 0.035(3) 0.061(4) 0.031(3) -0.004(2) 0.007(2) -0.005(2)
C5 0.027(2) 0.039(3) 0.038(2) -0.004(2) 0.0131(18) -0.002(2)
C6 0.038(3) 0.039(3) 0.037(3) -0.003(2) 0.022(2) -0.009(2)
C7 0.039(3) 0.034(3) 0.036(3) 0.000(2) 0.013(2) -0.004(2)
C8 0.038(3) 0.053(3) 0.049(3) 0.002(3) 0.015(3) -0.007(3)
C9 0.035(3) 0.054(3) 0.041(3) 0.010(3) 0.014(2) -0.008(2)
C10 0.049(3) 0.037(3) 0.039(3) 0.007(2) 0.006(2) -0.010(2)
C11 0.075(4) 0.042(4) 0.046(3) 0.003(3) 0.007(3) 0.006(3)
C12 0.068(5) 0.073(6) 0.222(12) 0.076(7) 0.048(6) 0.035(5)
C13 0.022(3) 0.069(6) 0.061(4) 0.025(3) 0.004(3) 0.007(2)
C14 0.040(3) 0.085(5) 0.035(3) 0.005(3) 0.005(2) -0.018(3)
C15 0.083(6) 0.250(14) 0.030(4) -0.036(5) 0.017(4) -0.088(7)
C16 0.060(4) 0.080(4) 0.044(3) 0.001(3) 0.030(3) 0.001(3)

loop_
_atom_type_symbol
_atom_type_description
_atom_type_scat_dispersion_real
_atom_type_scat_dispersion_imag
_atom_type_scat_source
C C 0.0033 0.0016 'International Tables Vol C Tables 4.2.6.8 and 6.1.1.4'
H H 0.0000 0.0000 'International Tables Vol C Tables 4.2.6.8 and 6.1.1.4'
B B 0.0013 0.0007 'International Tables Vol C Tables 4.2.6.8 and 6.1.1.4'
N N 0.0061 0.0033 'International Tables Vol C Tables 4.2.6.8 and 6.1.1.4'
Rh Rh -1.1178 0.9187 'International Tables Vol C Tables 4.2.6.8 and 6.1.1.4'

loop_
_geom_angle_atom_site_label_1
_geom_angle_atom_site_label_2
_geom_angle_atom_site_label_3
_geom_angle
_geom_angle_site_symmetry_1
_geom_angle_site_symmetry_3
_geom_angle_publ_flag
N4 Rh1 C9 155.79(19) . . ?
N4 Rh1 C14 91.4(2) . . ?
C9 Rh1 C14 81.3(2) . . ?
N4 Rh1 N1 87.98(15) . . ?
C9 Rh1 N1 92.33(19) . . ?
C14 Rh1 N1 162.7(2) . . ?
N4 Rh1 C10 166.25(18) . . ?
C9 Rh1 C10 38.0(2) . . ?
C14 Rh1 C10 93.0(2) . . ?
N1 Rh1 C10 91.71(17) . . ?
N4 Rh1 C13 93.3(2) . . ?
C9 Rh1 C13 95.0(2) . . ?
C14 Rh1 C13 38.5(3) . . ?
N1 Rh1 C13 158.8(2) . . ?
C10 Rh1 C13 82.1(2) . . ?
N2 B1 N5 105.0(4) . . ?
C1 N1 N2 107.9(4) . . ?
C1 N1 Rh1 133.8(3) . . ?
N2 N1 Rh1 117.5(3) . . ?
C3 N2 N1 109.1(4) . . ?
C3 N2 B1 129.9(4) . . ?
N1 N2 B1 121.0(4) . . ?
C5 N4 N5 106.8(4) . . ?
C5 N4 Rh1 135.1(3) . . ?
N5 N4 Rh1 117.8(2) . . ?
C7 N5 N4 109.7(4) . . ?
C7 N5 B1 130.0(4) . . ?
N4 N5 B1 120.3(4) . . ?
N1 C1 C2 109.6(5) . . ?
C3 C2 C1 104.6(4) . . ?
C3 C2 C4 126.8(5) . . ?
C1 C2 C4 128.5(5) . . ?
N2 C3 C2 108.9(4) . . ?
N3 C4 C2 179.2(7) . . ?
N4 C5 C6 110.1(4) . . ?
C5 C6 C7 105.8(4) . . ?
C5 C6 C8 127.5(5) . . ?
C7 C6 C8 126.6(5) . . ?
N5 C7 C6 107.7(5) . . ?
N6 C8 C6 178.4(7) . . ?
C10 C9 C16 125.1(5) . . ?
C10 C9 Rh1 71.6(3) . . ?
C16 C9 Rh1 111.1(4) . . ?
C9 C10 C11 124.0(5) . . ?
C9 C10 Rh1 70.4(3) . . ?
C11 C10 Rh1 112.3(4) . . ?
C12 C11 C10 114.5(6) . . ?
C11 C12 C13 118.2(6) . . ?
C14 C13 C12 125.6(7) . . ?
C14 C13 Rh1 70.2(3) . . ?
C12 C13 Rh1 108.9(5) . . ?
C13 C14 C15 121.4(8) . . ?
C13 C14 Rh1 71.3(4) . . ?
C15 C14 Rh1 112.6(4) . . ?
C16 C15 C14 116.0(6) . . ?
C15 C16 C9 115.5(5) . . ?

loop_
_geom_bond_atom_site_label_1
_geom_bond_atom_site_label_2
_geom_bond_distance
_geom_bond_site_symmetry_2
_geom_bond_publ_flag
Rh1 N4 2.107(4) . ?
Rh1 C9 2.112(5) . ?
Rh1 C14 2.118(6) . ?
Rh1 N1 2.127(5) . ?
Rh1 C10 2.128(5) . ?
Rh1 C13 2.131(6) . ?
B1 N2 1.547(7) . ?
B1 N5 1.567(6) . ?
N1 C1 1.310(6) . ?
N1 N2 1.361(6) . ?
N2 C3 1.327(6) . ?
N3 C4 1.118(7) . ?
N4 C5 1.325(5) . ?
N4 N5 1.375(5) . ?
N5 C7 1.335(6) . ?
N6 C8 1.126(8) . ?
C1 C2 1.402(7) . ?
C2 C3 1.373(8) . ?
C2 C4 1.440(7) . ?
C5 C6 1.382(7) . ?
C6 C7 1.385(7) . ?
C6 C8 1.440(7) . ?
C9 C10 1.379(8) . ?
C9 C16 1.527(8) . ?
C10 C11 1.511(7) . ?
C11 C12 1.434(10) . ?
C12 C13 1.517(11) . ?
C13 C14 1.400(10) . ?
C14 C15 1.506(9) . ?
C15 C16 1.412(9) . ?
